data_4324559
loop_
_publ_author_name
'Pedro Traar'
'J\"org A. Schachner'
'Lisa Steiner'
'Anna Sachse'
'Manuel Volpe'
'Nadia C. M\"osch-Zanetti'

_publ_section_title
;
 Oxorhenium(V) Complexes with Pyrazole Based Aryloxide Ligands and
 Application in Olefin Epoxidation
;
_journal_name_full 'Inorganic Chemistry'
_journal_page_first 1983
_journal_page_last 1990
_journal_paper_doi 10.1021/ic102455v
_journal_volume 50
_journal_year 2011
_chemical_formula_moiety 'C32 H26 Br2 N2 O2 P Re, C4 H8 O'
_chemical_formula_sum 'C36 H34 Br2 N2 O3 P Re'
_chemical_formula_weight 919.64
_chemical_name_systematic
; 
 ? 
;
_space_group_IT_number 14
_symmetry_cell_setting monoclinic
_symmetry_space_group_name_Hall '-P 2ybc'
_symmetry_space_group_name_H-M 'P 1 21/c 1'
_atom_sites_solution_hydrogens geom
_atom_sites_solution_primary direct
_atom_sites_solution_secondary difmap
_audit_creation_method SHELXL-97
_cell_angle_alpha 90.00
_cell_angle_beta 101.340(2)
_cell_angle_gamma 90.00
_cell_formula_units_Z 4
_cell_length_a 10.9168(5)
_cell_length_b 17.8373(9)
_cell_length_c 17.4947(9)
_cell_measurement_reflns_used 9698
_cell_measurement_temperature 100(2)
_cell_measurement_theta_max 31.91
_cell_measurement_theta_min 2.28
_cell_volume 3340.2(3)
_computing_cell_refinement 'Bruker SAINT'
_computing_data_collection 'Bruker APEX2'
_computing_data_reduction 'Bruker SAINT'
_computing_molecular_graphics 'Bruker SHELXTL'
_computing_publication_material 'Bruker SHELXTL'
_computing_structure_refinement 'SHELXL-97 (Sheldrick, 2008)'
_computing_structure_solution 'SHELXS-97 (Sheldrick, 2008)'
_diffrn_ambient_temperature 100(2)
_diffrn_measured_fraction_theta_full 0.993
_diffrn_measured_fraction_theta_max 0.993
_diffrn_measurement_device_type 'Bruker APEX-II CCD'
_diffrn_measurement_method '\f and \w scans'
_diffrn_radiation_monochromator graphite
_diffrn_radiation_source 'fine-focus sealed tube'
_diffrn_radiation_type MoK\a
_diffrn_radiation_wavelength 0.71073
_diffrn_reflns_av_R_equivalents 0.0524
_diffrn_reflns_av_sigmaI/netI 0.0302
_diffrn_reflns_limit_h_max 16
_diffrn_reflns_limit_h_min -16
_diffrn_reflns_limit_k_max 26
_diffrn_reflns_limit_k_min -26
_diffrn_reflns_limit_l_max 26
_diffrn_reflns_limit_l_min -26
_diffrn_reflns_number 135986
_diffrn_reflns_theta_full 32.04
_diffrn_reflns_theta_max 32.04
_diffrn_reflns_theta_min 2.28
_diffrn_standards_number 0
_exptl_absorpt_coefficient_mu 6.117
_exptl_absorpt_correction_T_max 1.000
_exptl_absorpt_correction_T_min 0.5518
_exptl_absorpt_correction_type multi-scan
_exptl_absorpt_process_details SADABS
_exptl_crystal_colour green
_exptl_crystal_density_diffrn 1.829
_exptl_crystal_description parallelepiped
_exptl_crystal_F_000 1792
_exptl_crystal_size_max 0.45
_exptl_crystal_size_mid 0.15
_exptl_crystal_size_min 0.06
_refine_diff_density_max 1.809
_refine_diff_density_min -1.789
_refine_diff_density_rms 0.142
_refine_ls_extinction_method none
_refine_ls_goodness_of_fit_ref 1.107
_refine_ls_hydrogen_treatment riding
_refine_ls_matrix_type full
_refine_ls_number_parameters 407
_refine_ls_number_reflns 11559
_refine_ls_number_restraints 0
_refine_ls_restrained_S_all 1.107
_refine_ls_R_factor_all 0.0402
_refine_ls_R_factor_gt 0.0250
_refine_ls_shift/su_max 0.006
_refine_ls_shift/su_mean 0.000
_refine_ls_structure_factor_coef Fsqd
_refine_ls_weighting_details 'calc w=1/[\s^2^(Fo^2^)+(0.0135P)^2^+6.8673P] where P=(Fo^2^+2Fc^2^)/3'
_refine_ls_weighting_scheme calc
_refine_ls_wR_factor_gt 0.0471
_refine_ls_wR_factor_ref 0.0540
_reflns_number_gt 9647
_reflns_number_total 11559
_reflns_threshold_expression >2sigma(I)
_cod_data_source_file ic102455v_si_002_2.cif
_cod_data_source_block REMEBR
_cod_database_code 4324559

loop_
_symmetry_equiv_pos_as_xyz
'x, y, z'
'-x, y+1/2, -z+1/2'
'-x, -y, -z'
'x, -y-1/2, z-1/2'

loop_
_atom_site_label
_atom_site_type_symbol
_atom_site_fract_x
_atom_site_fract_y
_atom_site_fract_z
_atom_site_U_iso_or_equiv
_atom_site_adp_type
_atom_site_occupancy
_atom_site_symmetry_multiplicity
_atom_site_calc_flag
_atom_site_refinement_flags
Re1 Re 0.731808(8) 0.944180(5) 0.140311(5) 0.01002(3) Uani 1 1 d .
Br1 Br 0.70004(2) 1.077748(13) 0.085394(14) 0.01411(5) Uani 1 1 d .
Br2 Br 0.68814(2) 0.991406(14) 0.268338(14) 0.01552(5) Uani 1 1 d .
P1 P 0.75700(6) 0.81100(3) 0.17972(4) 0.01148(11) Uani 1 1 d .
N1 N 0.8213(2) 0.92039(11) 0.04329(12) 0.0127(4) Uani 1 1 d .
N2 N 0.7592(2) 0.90670(12) -0.03076(12) 0.0163(4) Uani 1 1 d .
O1 O 0.58731(16) 0.91417(10) 0.09850(10) 0.0149(3) Uani 1 1 d .
O2 O 0.90317(16) 0.96634(9) 0.18568(10) 0.0129(3) Uani 1 1 d .
C1 C 1.0212(2) 0.95742(13) 0.17736(15) 0.0137(4) Uani 1 1 d .
C2 C 1.1187(2) 0.97930(13) 0.24036(15) 0.0151(5) Uani 1 1 d .
C3 C 1.2443(2) 0.96718(14) 0.23297(17) 0.0189(5) Uani 1 1 d .
C4 C 1.2683(2) 0.93713(15) 0.16218(17) 0.0211(5) Uani 1 1 d .
H4 H 1.3521 0.9292 0.1566 0.025 Uiso 1 1 calc R
C5 C 1.1730(3) 0.91953(15) 0.10233(17) 0.0192(5) Uani 1 1 d .
H5 H 1.1918 0.9003 0.0553 0.023 Uiso 1 1 calc R
C6 C 1.0456(2) 0.92918(13) 0.10825(15) 0.0154(5) Uani 1 1 d .
C7 C 0.9452(2) 0.91434(13) 0.04195(15) 0.0150(5) Uani 1 1 d .
C8 C 0.9591(3) 0.89555(14) -0.03380(15) 0.0188(5) Uani 1 1 d .
H8 H 1.0351 0.8876 -0.0513 0.023 Uiso 1 1 calc R
C9 C 0.8410(3) 0.89116(14) -0.07703(15) 0.0190(5) Uani 1 1 d .
H9 H 0.8198 0.8791 -0.1309 0.023 Uiso 1 1 calc R
C10 C 0.6245(3) 0.91304(16) -0.05559(16) 0.0206(5) Uani 1 1 d .
H10A H 0.6024 0.9110 -0.1126 0.031 Uiso 1 1 calc R
H10B H 0.5964 0.9608 -0.0374 0.031 Uiso 1 1 calc R
H10C H 0.5838 0.8716 -0.0335 0.031 Uiso 1 1 calc R
C11 C 1.0928(3) 1.01207(14) 0.30914(16) 0.0185(5) Uani 1 1 d .
H11 H 1.0088 1.0205 0.3140 0.022 Uiso 1 1 calc R
C12 C 1.1889(3) 1.03175(15) 0.36893(18) 0.0238(6) Uani 1 1 d .
H12 H 1.1711 1.0546 0.4146 0.029 Uiso 1 1 calc R
C13 C 1.3139(3) 1.01807(16) 0.36281(19) 0.0266(6) Uani 1 1 d .
H13 H 1.3798 1.0307 0.4049 0.032 Uiso 1 1 calc R
C14 C 1.3409(3) 0.98669(16) 0.29672(19) 0.0249(6) Uani 1 1 d .
H14 H 1.4256 0.9778 0.2934 0.030 Uiso 1 1 calc R
C15 C 0.6300(2) 0.77142(13) 0.22110(14) 0.0131(4) Uani 1 1 d .
C16 C 0.5388(2) 0.81564(14) 0.24351(15) 0.0164(5) Uani 1 1 d .
H16 H 0.5429 0.8687 0.2394 0.020 Uiso 1 1 calc R
C17 C 0.4411(3) 0.78256(15) 0.27208(16) 0.0205(5) Uani 1 1 d .
H17 H 0.3801 0.8132 0.2887 0.025 Uiso 1 1 calc R
C18 C 0.4327(3) 0.70549(15) 0.27639(16) 0.0212(5) Uani 1 1 d .
H18 H 0.3653 0.6831 0.2951 0.025 Uiso 1 1 calc R
C19 C 0.5231(3) 0.66082(14) 0.25329(15) 0.0187(5) Uani 1 1 d .
H19 H 0.5171 0.6078 0.2559 0.022 Uiso 1 1 calc R
C20 C 0.6222(3) 0.69342(14) 0.22639(15) 0.0168(5) Uani 1 1 d .
H20 H 0.6847 0.6627 0.2116 0.020 Uiso 1 1 calc R
C21 C 0.7506(3) 0.75541(13) 0.09154(14) 0.0157(5) Uani 1 1 d .
C22 C 0.6352(3) 0.73105(16) 0.04956(15) 0.0206(5) Uani 1 1 d .
H22 H 0.5615 0.7397 0.0694 0.025 Uiso 1 1 calc R
C23 C 0.6277(3) 0.69396(18) -0.02150(17) 0.0290(7) Uani 1 1 d .
H23 H 0.5491 0.6773 -0.0497 0.035 Uiso 1 1 calc R
C24 C 0.7346(3) 0.68148(17) -0.05101(17) 0.0293(7) Uani 1 1 d .
H24 H 0.7295 0.6562 -0.0993 0.035 Uiso 1 1 calc R
C25 C 0.8487(3) 0.70593(15) -0.01005(17) 0.0249(6) Uani 1 1 d .
H25 H 0.9219 0.6974 -0.0305 0.030 Uiso 1 1 calc R
C26 C 0.8578(3) 0.74295(14) 0.06087(15) 0.0188(5) Uani 1 1 d .
H26 H 0.9368 0.7597 0.0884 0.023 Uiso 1 1 calc R
C27 C 0.9004(2) 0.78446(13) 0.24558(14) 0.0137(4) Uani 1 1 d .
C28 C 0.9538(2) 0.71331(14) 0.24263(16) 0.0175(5) Uani 1 1 d .
H28 H 0.9145 0.6775 0.2056 0.021 Uiso 1 1 calc R
C29 C 1.0638(3) 0.69501(15) 0.29347(16) 0.0208(5) Uani 1 1 d .
H29 H 1.0994 0.6467 0.2914 0.025 Uiso 1 1 calc R
C30 C 1.1220(3) 0.74720(15) 0.34750(16) 0.0195(5) Uani 1 1 d .
H30 H 1.1982 0.7349 0.3817 0.023 Uiso 1 1 calc R
C31 C 1.0686(3) 0.81736(15) 0.35139(15) 0.0182(5) Uani 1 1 d .
H31 H 1.1083 0.8529 0.3885 0.022 Uiso 1 1 calc R
C32 C 0.9577(2) 0.83587(14) 0.30140(14) 0.0153(5) Uani 1 1 d .
H32 H 0.9208 0.8836 0.3052 0.018 Uiso 1 1 calc R
C1S C 0.3114(4) 0.7420(2) 0.0578(2) 0.0402(8) Uani 1 1 d .
H1S1 H 0.3103 0.7893 0.0280 0.048 Uiso 1 1 calc R
H1S2 H 0.3766 0.7455 0.1057 0.048 Uiso 1 1 calc R
C2S C 0.1883(4) 0.7269(2) 0.0766(2) 0.0402(8) Uani 1 1 d .
H2S1 H 0.1206 0.7466 0.0354 0.048 Uiso 1 1 calc R
H2S2 H 0.1815 0.7502 0.1270 0.048 Uiso 1 1 calc R
C3S C 0.1805(4) 0.6407(2) 0.0816(3) 0.0496(11) Uani 1 1 d .
H3S1 H 0.1871 0.6238 0.1361 0.060 Uiso 1 1 calc R
H3S2 H 0.1017 0.6216 0.0497 0.060 Uiso 1 1 calc R
C4S C 0.2944(5) 0.6155(2) 0.0484(3) 0.0535(11) Uani 1 1 d .
H4S1 H 0.3622 0.5976 0.0906 0.064 Uiso 1 1 calc R
H4S2 H 0.2712 0.5746 0.0100 0.064 Uiso 1 1 calc R
O1S O 0.3327(3) 0.67979(15) 0.01205(15) 0.0417(6) Uani 1 1 d .

loop_
_atom_site_aniso_label
_atom_site_aniso_U_11
_atom_site_aniso_U_22
_atom_site_aniso_U_33
_atom_site_aniso_U_23
_atom_site_aniso_U_13
_atom_site_aniso_U_12
Re1 0.00870(4) 0.00952(4) 0.01230(4) -0.00033(3) 0.00321(3) 0.00002(3)
Br1 0.01496(11) 0.01005(9) 0.01786(11) 0.00086(8) 0.00457(9) 0.00047(8)
Br2 0.01470(11) 0.01628(11) 0.01708(11) -0.00387(8) 0.00680(9) 0.00048(9)
P1 0.0123(3) 0.0101(2) 0.0128(3) 0.0001(2) 0.0041(2) 0.0005(2)
N1 0.0140(9) 0.0116(8) 0.0130(9) 0.0002(7) 0.0037(8) -0.0002(7)
N2 0.0197(11) 0.0156(10) 0.0140(10) -0.0014(8) 0.0039(8) -0.0011(8)
O1 0.0116(8) 0.0156(8) 0.0173(8) 0.0015(7) 0.0022(7) -0.0014(6)
O2 0.0101(8) 0.0128(7) 0.0162(8) -0.0005(6) 0.0038(6) 0.0007(6)
C1 0.0107(10) 0.0101(10) 0.0215(12) 0.0030(8) 0.0058(9) 0.0015(8)
C2 0.0116(10) 0.0111(10) 0.0224(12) 0.0040(9) 0.0032(9) -0.0005(8)
C3 0.0132(11) 0.0142(10) 0.0300(14) 0.0074(10) 0.0057(10) -0.0007(9)
C4 0.0099(11) 0.0209(12) 0.0346(15) 0.0083(11) 0.0095(10) 0.0038(9)
C5 0.0172(12) 0.0173(11) 0.0264(13) 0.0059(10) 0.0123(11) 0.0047(10)
C6 0.0150(11) 0.0122(10) 0.0206(12) 0.0042(9) 0.0075(10) 0.0011(9)
C7 0.0177(12) 0.0116(10) 0.0179(12) 0.0025(8) 0.0087(10) 0.0012(9)
C8 0.0238(13) 0.0154(11) 0.0205(12) 0.0028(9) 0.0127(11) 0.0038(10)
C9 0.0269(14) 0.0163(11) 0.0158(12) -0.0006(9) 0.0091(11) 0.0018(10)
C10 0.0199(13) 0.0246(13) 0.0160(12) -0.0014(10) 0.0004(10) -0.0012(10)
C11 0.0161(12) 0.0143(11) 0.0239(13) -0.0003(9) 0.0008(10) 0.0004(9)
C12 0.0234(14) 0.0174(12) 0.0277(15) -0.0034(11) -0.0020(11) -0.0012(10)
C13 0.0177(13) 0.0214(13) 0.0359(17) 0.0017(12) -0.0065(12) -0.0042(11)
C14 0.0103(11) 0.0211(13) 0.0413(17) 0.0076(12) -0.0001(11) -0.0021(10)
C15 0.0134(11) 0.0144(10) 0.0116(10) -0.0002(8) 0.0023(9) -0.0011(9)
C16 0.0160(11) 0.0149(11) 0.0192(12) 0.0016(9) 0.0057(10) -0.0013(9)
C17 0.0186(12) 0.0214(12) 0.0234(13) 0.0023(10) 0.0091(11) -0.0001(10)
C18 0.0208(13) 0.0236(13) 0.0206(13) 0.0054(10) 0.0077(11) -0.0057(10)
C19 0.0222(13) 0.0157(11) 0.0179(12) 0.0050(9) 0.0029(10) -0.0039(10)
C20 0.0184(12) 0.0146(11) 0.0176(12) 0.0022(9) 0.0040(10) 0.0001(9)
C21 0.0222(12) 0.0112(10) 0.0145(11) 0.0001(8) 0.0055(10) 0.0004(9)
C22 0.0210(13) 0.0244(13) 0.0158(12) -0.0020(10) 0.0023(10) -0.0030(10)
C23 0.0376(18) 0.0305(15) 0.0175(13) -0.0055(11) 0.0021(12) -0.0078(13)
C24 0.0461(19) 0.0255(14) 0.0178(13) -0.0052(11) 0.0103(13) -0.0019(13)
C25 0.0368(17) 0.0195(13) 0.0221(14) -0.0013(10) 0.0147(13) 0.0033(12)
C26 0.0247(13) 0.0144(11) 0.0189(12) 0.0003(9) 0.0082(11) -0.0005(10)
C27 0.0135(11) 0.0146(10) 0.0135(11) 0.0026(8) 0.0042(9) 0.0014(9)
C28 0.0178(12) 0.0151(11) 0.0192(12) 0.0008(9) 0.0026(10) 0.0015(9)
C29 0.0221(13) 0.0180(12) 0.0227(13) 0.0030(10) 0.0053(11) 0.0068(10)
C30 0.0150(12) 0.0234(13) 0.0196(12) 0.0063(10) 0.0024(10) 0.0039(10)
C31 0.0186(12) 0.0201(12) 0.0155(12) 0.0020(9) 0.0020(10) -0.0020(10)
C32 0.0178(12) 0.0141(10) 0.0146(11) 0.0009(9) 0.0046(9) 0.0004(9)
C1S 0.039(2) 0.042(2) 0.0379(19) 0.0015(15) 0.0026(16) 0.0022(16)
C2S 0.045(2) 0.0365(18) 0.0367(19) 0.0053(15) 0.0017(16) -0.0010(16)
C3S 0.034(2) 0.039(2) 0.073(3) 0.031(2) 0.0016(19) 0.0024(16)
C4S 0.070(3) 0.037(2) 0.046(2) 0.0036(17) -0.008(2) 0.009(2)
O1S 0.0415(15) 0.0472(15) 0.0349(13) -0.0044(11) 0.0042(11) -0.0017(12)

loop_
_atom_type_symbol
_atom_type_description
_atom_type_scat_dispersion_real
_atom_type_scat_dispersion_imag
_atom_type_scat_source
Re Re -1.0185 7.2310 'International Tables Vol C Tables 4.2.6.8 and 6.1.1.4'
Br Br -0.2901 2.4595 'International Tables Vol C Tables 4.2.6.8 and 6.1.1.4'
P P 0.1023 0.0942 'International Tables Vol C Tables 4.2.6.8 and 6.1.1.4'
N N 0.0061 0.0033 'International Tables Vol C Tables 4.2.6.8 and 6.1.1.4'
O O 0.0106 0.0060 'International Tables Vol C Tables 4.2.6.8 and 6.1.1.4'
C C 0.0033 0.0016 'International Tables Vol C Tables 4.2.6.8 and 6.1.1.4'
H H 0.0000 0.0000 'International Tables Vol C Tables 4.2.6.8 and 6.1.1.4'

loop_
_geom_angle_atom_site_label_1
_geom_angle_atom_site_label_2
_geom_angle_atom_site_label_3
_geom_angle
O1 Re1 O2 173.06(8)
O1 Re1 N1 97.21(8)
O2 Re1 N1 79.12(8)
O1 Re1 P1 81.93(6)
O2 Re1 P1 92.09(5)
N1 Re1 P1 89.29(5)
O1 Re1 Br2 99.60(6)
O2 Re1 Br2 84.45(5)
N1 Re1 Br2 162.94(6)
P1 Re1 Br2 95.924(15)
O1 Re1 Br1 94.94(6)
O2 Re1 Br1 90.72(5)
N1 Re1 Br1 86.38(5)
P1 Re1 Br1 174.313(16)
Br2 Re1 Br1 89.265(9)
C27 P1 C21 106.26(12)
C27 P1 C15 105.94(11)
C21 P1 C15 102.67(11)
C27 P1 Re1 117.53(8)
C21 P1 Re1 107.62(8)
C15 P1 Re1 115.46(8)
N2 N1 C7 106.2(2)
N2 N1 Re1 124.45(16)
C7 N1 Re1 129.29(17)
C9 N2 N1 110.1(2)
C9 N2 C10 126.0(2)
N1 N2 C10 123.7(2)
C1 O2 Re1 144.28(16)
O2 C1 C6 119.7(2)
O2 C1 C2 118.2(2)
C6 C1 C2 122.1(2)
C11 C2 C3 119.9(2)
C11 C2 C1 121.7(2)
C3 C2 C1 118.4(2)
C2 C3 C14 118.3(3)
C2 C3 C4 119.0(2)
C14 C3 C4 122.8(3)
C5 C4 C3 120.9(2)
C4 C5 C6 121.7(3)
C1 C6 C5 117.8(2)
C1 C6 C7 121.2(2)
C5 C6 C7 120.9(2)
N1 C7 C8 109.1(2)
N1 C7 C6 124.6(2)
C8 C7 C6 126.2(2)
C9 C8 C7 105.7(2)
N2 C9 C8 108.7(2)
C12 C11 C2 120.2(3)
C11 C12 C13 120.2(3)
C14 C13 C12 120.5(3)
C13 C14 C3 120.9(3)
C16 C15 C20 119.4(2)
C16 C15 P1 122.36(19)
C20 C15 P1 118.12(19)
C15 C16 C17 120.2(2)
C18 C17 C16 120.3(3)
C17 C18 C19 119.8(2)
C18 C19 C20 120.2(2)
C19 C20 C15 120.0(2)
C26 C21 C22 119.0(2)
C26 C21 P1 121.1(2)
C22 C21 P1 119.6(2)
C23 C22 C21 120.3(3)
C24 C23 C22 120.2(3)
C25 C24 C23 119.8(3)
C24 C25 C26 120.8(3)
C25 C26 C21 120.0(3)
C32 C27 C28 119.2(2)
C32 C27 P1 119.04(19)
C28 C27 P1 121.74(19)
C29 C28 C27 120.3(2)
C28 C29 C30 120.1(2)
C31 C30 C29 119.8(3)
C32 C31 C30 120.4(2)
C31 C32 C27 120.1(2)
O1S C1S C2S 104.0(3)
C1S C2S C3S 105.0(3)
C4S C3S C2S 102.3(3)
O1S C4S C3S 105.4(3)
C4S O1S C1S 106.6(3)

loop_
_geom_bond_atom_site_label_1
_geom_bond_atom_site_label_2
_geom_bond_distance
Re1 O1 1.6900(18)
Re1 O2 1.9240(17)
Re1 N1 2.160(2)
Re1 P1 2.4737(6)
Re1 Br2 2.5246(3)
Re1 Br1 2.5668(3)
P1 C27 1.814(3)
P1 C21 1.824(2)
P1 C15 1.828(2)
N1 N2 1.361(3)
N1 C7 1.361(3)
N2 C9 1.347(3)
N2 C10 1.454(3)
O2 C1 1.334(3)
C1 C6 1.383(4)
C1 C2 1.428(4)
C2 C11 1.415(4)
C2 C3 1.418(4)
C3 C14 1.420(4)
C3 C4 1.420(4)
C4 C5 1.360(4)
C5 C6 1.424(4)
C6 C7 1.455(4)
C7 C8 1.404(3)
C8 C9 1.363(4)
C11 C12 1.373(4)
C12 C13 1.411(4)
C13 C14 1.368(5)
C15 C16 1.385(3)
C15 C20 1.398(3)
C16 C17 1.395(4)
C17 C18 1.381(4)
C18 C19 1.388(4)
C19 C20 1.389(4)
C21 C26 1.397(4)
C21 C22 1.397(4)
C22 C23 1.396(4)
C23 C24 1.384(5)
C24 C25 1.379(5)
C25 C26 1.392(4)
C27 C32 1.395(3)
C27 C28 1.402(3)
C28 C29 1.385(4)
C29 C30 1.389(4)
C30 C31 1.388(4)
C31 C32 1.387(4)
C1S O1S 1.414(4)
C1S C2S 1.471(5)
C2S C3S 1.542(5)
C3S C4S 1.539(6)
C4S O1S 1.413(5)
